data_4025555
loop_
_publ_author_name
'Alexander D. Dilman'
'Pavel A. Belyakov'
'Marina I. Struchkova'
'Dmitry E. Arkhipov'
'Alexander A. Korlyukov'
'Vladimir A. Tartakovsky'

_publ_section_title
;
 Fluorocyanation of Enamines
;
_journal_name_full 'Journal of Organic Chemistry'
_journal_page_first 5367
_journal_page_last 5370
_journal_paper_doi 10.1021/jo1008993
_journal_volume 75
_journal_year 2010
_chemical_absolute_configuration unk
_chemical_formula_moiety 'C11 H17 F N2 O'
_chemical_formula_sum 'C11 H17 F N2 O'
_chemical_formula_weight 212.27
_chemical_name_systematic
; 
 ? 
;
_space_group_IT_number 19
_symmetry_cell_setting orthorhombic
_symmetry_space_group_name_Hall 'P 2ac 2ab'
_symmetry_space_group_name_H-M 'P 21 21 21'
_atom_sites_solution_hydrogens geom
_atom_sites_solution_primary direct
_atom_sites_solution_secondary difmap
_audit_creation_method SHELXL-97
_cell_angle_alpha 90.00
_cell_angle_beta 90.00
_cell_angle_gamma 90.00
_cell_formula_units_Z 4
_cell_length_a 6.080(2)
_cell_length_b 11.792(5)
_cell_length_c 15.073(6)
_cell_measurement_reflns_used 4736
_cell_measurement_temperature 120(2)
_cell_measurement_theta_max 28.88
_cell_measurement_theta_min 2.19
_cell_volume 1080.7(7)
_computing_cell_refinement 'SAINTPlus (Bruker, 1998a)'
_computing_data_collection 'SMART (Bruker, 1998b)'
_computing_data_reduction 'SAINTPlus (Bruker, 1998a)'
_computing_molecular_graphics 'SHELXTL ver. 5.1 (Sheldrick, 1998b)'
_computing_publication_material 'SHELXTL ver. 5.1 (Sheldrick, 1998b)'
_computing_structure_refinement 'SHELXTL ver. 5.1 (Sheldrick, 1998b)'
_computing_structure_solution 'SHELXTL ver. 5.1 (Sheldrick, 1998b)'
_diffrn_ambient_temperature 120(2)
_diffrn_measured_fraction_theta_full 0.998
_diffrn_measured_fraction_theta_max 0.998
_diffrn_measurement_device_type 'Smart 1000 CCD area detector'
_diffrn_measurement_method 'phi and omega scans'
_diffrn_radiation_monochromator graphite
_diffrn_radiation_source 'fine-focus sealed tube'
_diffrn_radiation_type MoK\a
_diffrn_radiation_wavelength 0.71073
_diffrn_reflns_av_R_equivalents 0.0357
_diffrn_reflns_av_sigmaI/netI 0.0248
_diffrn_reflns_limit_h_max 8
_diffrn_reflns_limit_h_min -8
_diffrn_reflns_limit_k_max 16
_diffrn_reflns_limit_k_min -16
_diffrn_reflns_limit_l_max 21
_diffrn_reflns_limit_l_min -21
_diffrn_reflns_number 16561
_diffrn_reflns_theta_full 30.07
_diffrn_reflns_theta_max 30.07
_diffrn_reflns_theta_min 2.19
_exptl_absorpt_coefficient_mu 0.096
_exptl_absorpt_correction_T_max 0.9800
_exptl_absorpt_correction_T_min 0.9744
_exptl_absorpt_correction_type multi-scan
_exptl_absorpt_process_details 'SADABS (Sheldrick, 1998a)'
_exptl_crystal_colour colorless
_exptl_crystal_density_diffrn 1.305
_exptl_crystal_density_method 'not measured'
_exptl_crystal_description prism
_exptl_crystal_F_000 456
_exptl_crystal_size_max 0.27
_exptl_crystal_size_mid 0.22
_exptl_crystal_size_min 0.21
_refine_diff_density_max 0.323
_refine_diff_density_min -0.327
_refine_diff_density_rms 0.043
_refine_ls_extinction_method none
_refine_ls_goodness_of_fit_ref 1.008
_refine_ls_hydrogen_treatment constr
_refine_ls_matrix_type full
_refine_ls_number_parameters 147
_refine_ls_number_reflns 1839
_refine_ls_number_restraints 1
_refine_ls_restrained_S_all 1.019
_refine_ls_R_factor_all 0.0532
_refine_ls_R_factor_gt 0.0443
_refine_ls_shift/su_max 0.000
_refine_ls_shift/su_mean 0.000
_refine_ls_structure_factor_coef Fsqd
_refine_ls_weighting_details 'calc w=1/[\s^2^(Fo^2^)+(0.0203P)^2^+0.5510P] where P=(Fo^2^+2Fc^2^)/3'
_refine_ls_weighting_scheme calc
_refine_ls_wR_factor_gt 0.0867
_refine_ls_wR_factor_ref 0.0892
_reflns_number_gt 1487
_reflns_number_total 1839
_reflns_threshold_expression I>2u(I)
_cod_data_source_file jo1008993_si_002.cif
_cod_data_source_block 591
_cod_depositor_comments
;
The following automatic conversions were performed:
'__computing_data_collection' tag replaced with
'_computing_data_collection'.

Automatic conversion script
Id: cif_correct_tags 1440 2010-10-19 06:21:57Z saulius 

The following automatic conversions were performed:

'_symmetry_cell_setting' value 'Orthorhombic' changed to
'orthorhombic' according to the built-in table from CIF Core
dictionary named 'cif_core.dic' version 2.4.1 from 2010-06-29.

Automatic conversion script
Id: cif_fix_values 1646 2011-03-28 12:23:43Z adriana 
;
_cod_original_cell_volume 1080.6(7)
_cod_database_code 4025555

loop_
_symmetry_equiv_pos_as_xyz
'x, y, z'
'-x+1/2, -y, z+1/2'
'-x, y+1/2, -z+1/2'
'x+1/2, -y+1/2, -z'

loop_
_atom_site_label
_atom_site_type_symbol
_atom_site_fract_x
_atom_site_fract_y
_atom_site_fract_z
_atom_site_U_iso_or_equiv
_atom_site_adp_type
_atom_site_occupancy
_atom_site_symmetry_multiplicity
_atom_site_calc_flag
_atom_site_refinement_flags
_atom_site_disorder_assembly
_atom_site_disorder_group
O1 O 0.0722(3) 0.79112(14) 0.23091(10) 0.0398(4) Uani 1 1 d . . .
N1 N 0.4063(3) 0.41933(18) 0.34693(15) 0.0459(5) Uani 1 1 d . A .
N2 N 0.0641(3) 0.64333(14) 0.38256(10) 0.0238(3) Uani 1 1 d . . .
F1 F -0.2488(2) 0.54201(12) 0.49155(10) 0.0308(4) Uani 0.797(3) 1 d P A 1
F1A F 0.0652(9) 0.6410(5) 0.5672(4) 0.043(2) Uani 0.203(3) 1 d PD A 2
C1 C 0.1120(3) 0.54066(16) 0.43439(13) 0.0235(4) Uani 1 1 d . A .
C2 C -0.0954(3) 0.46893(17) 0.45078(13) 0.0268(4) Uani 1 1 d . . .
H2B H -0.1547 0.4424 0.3932 0.032 Uiso 1 1 d R A .
H2A H -0.2075 0.5182 0.4788 0.032 Uiso 0.203(3) 1 d PR A 2
C3 C -0.0548(4) 0.36809(17) 0.51088(16) 0.0345(5) Uani 1 1 d . A .
H3A H 0.0406 0.3131 0.4796 0.041 Uiso 1 1 calc R . .
H3B H -0.1968 0.3302 0.5232 0.041 Uiso 1 1 calc R . .
C4 C 0.0529(4) 0.4002(2) 0.59851(16) 0.0406(6) Uani 1 1 d . . .
H4A H 0.0906 0.3305 0.6318 0.049 Uiso 1 1 calc R A .
H4B H -0.0519 0.4447 0.6347 0.049 Uiso 1 1 calc R . .
C5 C 0.2600(4) 0.46945(19) 0.58295(15) 0.0377(5) Uani 1 1 d . A .
H5A H 0.3727 0.4208 0.5547 0.045 Uiso 1 1 calc R . .
H5B H 0.3188 0.4953 0.6408 0.045 Uiso 1 1 calc R . .
C6 C 0.2174(4) 0.57233(17) 0.52416(13) 0.0289(4) Uani 1 1 d D . .
H6B H 0.3578 0.6124 0.5130 0.035 Uiso 1 1 d R A .
H6A H 0.1179 0.6253 0.5556 0.035 Uiso 0.797(3) 1 d PR A 1
C7 C 0.2743(4) 0.46805(17) 0.38563(14) 0.0300(4) Uani 1 1 d . . .
C8 C -0.0732(4) 0.62243(18) 0.30387(13) 0.0303(4) Uani 1 1 d . . .
H8A H -0.2127 0.5859 0.3220 0.036 Uiso 1 1 calc R . .
H8B H 0.0044 0.5705 0.2629 0.036 Uiso 1 1 calc R . .
C9 C -0.1217(4) 0.7326(2) 0.25733(15) 0.0390(5) Uani 1 1 d . . .
H9A H -0.2126 0.7171 0.2042 0.047 Uiso 1 1 calc R . .
H9B H -0.2082 0.7819 0.2974 0.047 Uiso 1 1 calc R . .
C10 C 0.2019(4) 0.8134(2) 0.30735(15) 0.0353(5) Uani 1 1 d . . .
H10A H 0.1191 0.8637 0.3480 0.042 Uiso 1 1 calc R . .
H10B H 0.3379 0.8535 0.2894 0.042 Uiso 1 1 calc R . .
C11 C 0.2622(4) 0.70548(18) 0.35552(15) 0.0338(5) Uani 1 1 d . . .
H11A H 0.3526 0.6570 0.3162 0.041 Uiso 1 1 calc R . .
H11B H 0.3509 0.7241 0.4086 0.041 Uiso 1 1 calc R . .

loop_
_atom_site_aniso_label
_atom_site_aniso_U_11
_atom_site_aniso_U_22
_atom_site_aniso_U_33
_atom_site_aniso_U_23
_atom_site_aniso_U_13
_atom_site_aniso_U_12
O1 0.0366(9) 0.0509(10) 0.0318(8) 0.0110(7) -0.0014(7) -0.0042(9)
N1 0.0252(9) 0.0478(11) 0.0647(13) -0.0204(10) 0.0052(10) -0.0012(10)
N2 0.0193(8) 0.0280(8) 0.0241(8) 0.0014(6) -0.0016(7) -0.0008(7)
F1 0.0198(7) 0.0336(8) 0.0391(8) -0.0010(7) 0.0056(7) 0.0026(7)
F1A 0.051(4) 0.041(4) 0.037(3) -0.005(3) -0.003(4) -0.003(4)
C1 0.0169(8) 0.0246(9) 0.0290(9) -0.0019(8) -0.0005(7) -0.0001(8)
C2 0.0185(9) 0.0279(9) 0.0340(10) -0.0032(8) 0.0026(8) -0.0007(9)
C3 0.0241(10) 0.0270(10) 0.0523(13) 0.0079(10) 0.0008(10) -0.0029(9)
C4 0.0373(13) 0.0406(13) 0.0440(13) 0.0154(10) -0.0042(11) -0.0035(11)
C5 0.0323(11) 0.0388(12) 0.0420(12) 0.0094(10) -0.0104(11) -0.0051(12)
C6 0.0262(10) 0.0321(10) 0.0284(9) 0.0008(8) -0.0052(9) -0.0024(9)
C7 0.0207(9) 0.0306(10) 0.0386(10) -0.0054(9) -0.0001(9) -0.0026(10)
C8 0.0262(10) 0.0359(11) 0.0289(10) -0.0023(9) -0.0040(9) -0.0026(10)
C9 0.0344(12) 0.0487(13) 0.0339(11) 0.0085(10) -0.0078(10) -0.0052(11)
C10 0.0313(11) 0.0390(12) 0.0357(11) 0.0088(10) 0.0005(10) -0.0051(10)
C11 0.0233(10) 0.0397(11) 0.0384(11) 0.0081(10) -0.0011(10) -0.0059(10)

loop_
_atom_type_symbol
_atom_type_description
_atom_type_scat_dispersion_real
_atom_type_scat_dispersion_imag
_atom_type_scat_source
C C 0.0033 0.0016 'International Tables Vol C Tables 4.2.6.8 and 6.1.1.4'
H H 0.0000 0.0000 'International Tables Vol C Tables 4.2.6.8 and 6.1.1.4'
N N 0.0061 0.0033 'International Tables Vol C Tables 4.2.6.8 and 6.1.1.4'
O O 0.0106 0.0060 'International Tables Vol C Tables 4.2.6.8 and 6.1.1.4'
F F 0.0171 0.0103 'International Tables Vol C Tables 4.2.6.8 and 6.1.1.4'

loop_
_geom_angle_atom_site_label_1
_geom_angle_atom_site_label_2
_geom_angle_atom_site_label_3
_geom_angle
_geom_angle_site_symmetry_1
_geom_angle_site_symmetry_3
_geom_angle_publ_flag
C10 O1 C9 108.83(16) . . ?
C11 N2 C8 109.00(15) . . ?
C11 N2 C1 113.35(15) . . ?
C8 N2 C1 113.76(15) . . ?
N2 C1 C7 109.89(16) . . ?
N2 C1 C2 112.07(15) . . ?
C7 C1 C2 107.71(16) . . ?
N2 C1 C6 110.43(15) . . ?
C7 C1 C6 107.16(16) . . ?
C2 C1 C6 109.43(16) . . ?
F1 C2 C3 109.07(17) . . ?
F1 C2 C1 106.02(15) . . ?
C3 C2 C1 113.19(16) . . ?
F1 C2 H2B 109.6 . . ?
C3 C2 H2B 109.6 . . ?
C1 C2 H2B 109.4 . . ?
C3 C2 H2A 108.5 . . ?
C1 C2 H2A 108.1 . . ?
H2B C2 H2A 108.0 . . ?
C2 C3 C4 113.20(18) . . ?
C2 C3 H3A 108.9 . . ?
C4 C3 H3A 108.9 . . ?
C2 C3 H3B 108.9 . . ?
C4 C3 H3B 108.9 . . ?
H3A C3 H3B 107.8 . . ?
C3 C4 C5 110.87(19) . . ?
C3 C4 H4A 109.5 . . ?
C5 C4 H4A 109.5 . . ?
C3 C4 H4B 109.5 . . ?
C5 C4 H4B 109.5 . . ?
H4A C4 H4B 108.1 . . ?
C4 C5 C6 112.14(19) . . ?
C4 C5 H5A 109.2 . . ?
C6 C5 H5A 109.2 . . ?
C4 C5 H5B 109.2 . . ?
C6 C5 H5B 109.2 . . ?
H5A C5 H5B 107.9 . . ?
F1A C6 C5 107.8(3) . . ?
F1A C6 C1 105.9(3) . . ?
C5 C6 C1 112.82(17) . . ?
F1A C6 H6B 112.0 . . ?
C5 C6 H6B 109.4 . . ?
C1 C6 H6B 108.9 . . ?
C5 C6 H6A 109.2 . . ?
C1 C6 H6A 108.6 . . ?
H6B C6 H6A 107.9 . . ?
N1 C7 C1 175.2(2) . . ?
N2 C8 C9 110.01(17) . . ?
N2 C8 H8A 109.7 . . ?
C9 C8 H8A 109.7 . . ?
N2 C8 H8B 109.7 . . ?
C9 C8 H8B 109.7 . . ?
H8A C8 H8B 108.2 . . ?
O1 C9 C8 112.8(2) . . ?
O1 C9 H9A 109.0 . . ?
C8 C9 H9A 109.0 . . ?
O1 C9 H9B 109.0 . . ?
C8 C9 H9B 109.0 . . ?
H9A C9 H9B 107.8 . . ?
O1 C10 C11 111.62(19) . . ?
O1 C10 H10A 109.3 . . ?
C11 C10 H10A 109.3 . . ?
O1 C10 H10B 109.3 . . ?
C11 C10 H10B 109.3 . . ?
H10A C10 H10B 108.0 . . ?
N2 C11 C10 110.80(17) . . ?
N2 C11 H11A 109.5 . . ?
C10 C11 H11A 109.5 . . ?
N2 C11 H11B 109.5 . . ?
C10 C11 H11B 109.5 . . ?
H11A C11 H11B 108.1 . . ?

loop_
_geom_bond_atom_site_label_1
_geom_bond_atom_site_label_2
_geom_bond_distance
_geom_bond_site_symmetry_2
_geom_bond_publ_flag
O1 C10 1.421(3) . ?
O1 C9 1.423(3) . ?
N1 C7 1.147(3) . ?
N2 C11 1.468(3) . ?
N2 C8 1.471(2) . ?
N2 C1 1.470(2) . ?
F1 C2 1.410(2) . ?
F1 H2A 0.4227 . ?
F1A C6 1.390(3) . ?
F1A H6A 0.4098 . ?
C1 C7 1.499(3) . ?
C1 C2 1.539(3) . ?
C1 C6 1.543(3) . ?
C2 C3 1.515(3) . ?
C2 H2B 0.9900 . ?
C2 H2A 0.9900 . ?
C3 C4 1.522(3) . ?
C3 H3A 0.9900 . ?
C3 H3B 0.9900 . ?
C4 C5 1.519(3) . ?
C4 H4A 0.9900 . ?
C4 H4B 0.9900 . ?
C5 C6 1.524(3) . ?
C5 H5A 0.9900 . ?
C5 H5B 0.9900 . ?
C6 H6B 0.9900 . ?
C6 H6A 0.9900 . ?
C8 C9 1.506(3) . ?
C8 H8A 0.9900 . ?
C8 H8B 0.9900 . ?
C9 H9A 0.9900 . ?
C9 H9B 0.9900 . ?
C10 C11 1.511(3) . ?
C10 H10A 0.9900 . ?
C10 H10B 0.9900 . ?
C11 H11A 0.9900 . ?
C11 H11B 0.9900 . ?

loop_
_geom_torsion_atom_site_label_1
_geom_torsion_atom_site_label_2
_geom_torsion_atom_site_label_3
_geom_torsion_atom_site_label_4
_geom_torsion
_geom_torsion_site_symmetry_1
_geom_torsion_site_symmetry_2
_geom_torsion_site_symmetry_3
_geom_torsion_site_symmetry_4
_geom_torsion_publ_flag
C11 N2 C1 C7 -52.5(2) . . . . ?
C8 N2 C1 C7 72.8(2) . . . . ?
C11 N2 C1 C2 -172.20(17) . . . . ?
C8 N2 C1 C2 -46.9(2) . . . . ?
C11 N2 C1 C6 65.5(2) . . . . ?
C8 N2 C1 C6 -169.20(16) . . . . ?
N2 C1 C2 F1 -55.4(2) . . . . ?
C7 C1 C2 F1 -176.35(16) . . . . ?
C6 C1 C2 F1 67.47(19) . . . . ?
N2 C1 C2 C3 -174.90(16) . . . . ?
C7 C1 C2 C3 64.1(2) . . . . ?
C6 C1 C2 C3 -52.1(2) . . . . ?
F1 C2 C3 C4 -64.5(2) . . . . ?
C1 C2 C3 C4 53.3(2) . . . . ?
C2 C3 C4 C5 -52.8(3) . . . . ?
C3 C4 C5 C6 53.6(3) . . . . ?
C4 C5 C6 F1A 61.1(4) . . . . ?
C4 C5 C6 C1 -55.4(3) . . . . ?
N2 C1 C6 F1A 59.4(4) . . . . ?
C7 C1 C6 F1A 179.1(3) . . . . ?
C2 C1 C6 F1A -64.4(3) . . . . ?
N2 C1 C6 C5 177.04(18) . . . . ?
C7 C1 C6 C5 -63.3(2) . . . . ?
C2 C1 C6 C5 53.2(2) . . . . ?
C11 N2 C8 C9 -54.9(2) . . . . ?
C1 N2 C8 C9 177.56(18) . . . . ?
C10 O1 C9 C8 -58.9(2) . . . . ?
N2 C8 C9 O1 58.1(2) . . . . ?
C9 O1 C10 C11 58.4(2) . . . . ?
C8 N2 C11 C10 55.6(2) . . . . ?
C1 N2 C11 C10 -176.63(16) . . . . ?
O1 C10 C11 N2 -58.5(2) . . . . ?
